data_7012710
loop_
_publ_author_name
'P\'erez, Julio'
'Morales, Dolores'
'Riera, V\'ictor'
'Rodr\'iguez, Amor'
'Garc\'ia-Granda, Santiago'

_publ_section_title
;
 Reactivity of the labile complex [MoCl(\h3-allyl)(CO)2(NCMe)2] with
 diphosphanes
;
_journal_issue 8
_journal_name_full 'Dalton Transactions'
_journal_page_first 1641
_journal_paper_doi 10.1039/b300350g
_journal_year 2003
_chemical_formula_moiety 'C34 H35 Cl Mo O3 P2'
_chemical_formula_sum 'C34 H35 Cl Mo O3 P2'
_chemical_formula_weight 684.95
_space_group_IT_number 14
_symmetry_cell_setting monoclinic
_symmetry_space_group_name_Hall '-P 2ybc'
_symmetry_space_group_name_H-M 'P 1 21/c 1'
_atom_sites_solution_hydrogens geom
_atom_sites_solution_primary direct
_atom_sites_solution_secondary difmap
_audit_creation_method SHELXL-97
_cell_angle_alpha 90.00
_cell_angle_beta 123.229(5)
_cell_angle_gamma 90.00
_cell_formula_units_Z 4
_cell_length_a 15.119(5)
_cell_length_b 10.830(5)
_cell_length_c 23.494(5)
_cell_measurement_reflns_used 8452
_cell_measurement_temperature 293(2)
_cell_measurement_theta_max 70
_cell_measurement_theta_min 3.49
_cell_volume 3218(2)
_computing_cell_refinement 'HKL Scalepack (Otwinowski & Minor 1997)'
_computing_data_collection 'Collet (Nonius BV, 1997-2000)'
_computing_data_reduction 'HKL Denzo and Scalepack (Otwinowski & Minor 1997)'
_computing_molecular_graphics 'PLATON (Spek, 2000)'
_computing_publication_material 'SHELXL-97 (Sheldrick, 1997)'
_computing_structure_refinement 'SHELXL-97 (Sheldrick, 1997)'
_computing_structure_solution 'DIRDIF-96 (Beurskens, 1996)'
_diffrn_ambient_temperature 293(2)
_diffrn_detector_area_resol_mean 9
_diffrn_measured_fraction_theta_full 0.990
_diffrn_measured_fraction_theta_max 0.990
_diffrn_measurement_device '95mm CCD camera on \k-goniostat'
_diffrn_measurement_device_type KappaCCD
_diffrn_measurement_method CCD
_diffrn_orient_matrix_type 'by Nonius Collect from scalepack cell'
_diffrn_orient_matrix_UB_11 0.0339153
_diffrn_orient_matrix_UB_12 0.0192657
_diffrn_orient_matrix_UB_13 -0.0392624
_diffrn_orient_matrix_UB_21 -0.0383669
_diffrn_orient_matrix_UB_22 -0.0588777
_diffrn_orient_matrix_UB_23 -0.0291683
_diffrn_orient_matrix_UB_31 -0.0425366
_diffrn_orient_matrix_UB_32 0.0684670
_diffrn_orient_matrix_UB_33 -0.0140352
_diffrn_radiation_monochromator 'horizontally mounted graphite crystal'
_diffrn_radiation_source 'fine-focus sealed tube'
_diffrn_radiation_type CuK\a
_diffrn_radiation_wavelength 1.54180
_diffrn_reflns_av_R_equivalents 0.0313
_diffrn_reflns_av_sigmaI/netI 0.0495
_diffrn_reflns_av_unetI/netI 0.0339
_diffrn_reflns_limit_h_max 18
_diffrn_reflns_limit_h_min -18
_diffrn_reflns_limit_k_max 13
_diffrn_reflns_limit_k_min -13
_diffrn_reflns_limit_l_max 28
_diffrn_reflns_limit_l_min -28
_diffrn_reflns_number 11578
_diffrn_reflns_theta_full 70.00
_diffrn_reflns_theta_max 70.00
_diffrn_reflns_theta_min 3.49
_exptl_absorpt_coefficient_mu 5.294
_exptl_absorpt_correction_T_max 0.651
_exptl_absorpt_correction_T_min 0.460
_exptl_absorpt_correction_type empirical
_exptl_absorpt_process_details 'XABS (Parkin, Moezzi & Hope, 1995)'
_exptl_crystal_colour Orange
_exptl_crystal_density_diffrn 1.414
_exptl_crystal_density_method 'not measured'
_exptl_crystal_description prism
_exptl_crystal_F_000 1408
_exptl_crystal_size_max 0.13
_exptl_crystal_size_mid 0.13
_exptl_crystal_size_min 0.08
_refine_diff_density_max 0.964
_refine_diff_density_min -0.425
_refine_diff_density_rms 0.087
_refine_ls_extinction_method none
_refine_ls_goodness_of_fit_ref 1.038
_refine_ls_hydrogen_treatment mixed
_refine_ls_matrix_type full
_refine_ls_number_parameters 370
_refine_ls_number_reflns 6058
_refine_ls_number_restraints 0
_refine_ls_restrained_S_all 1.038
_refine_ls_R_factor_all 0.0482
_refine_ls_R_factor_gt 0.0365
_refine_ls_shift/su_max 0.002
_refine_ls_shift/su_mean 0.000
_refine_ls_structure_factor_coef Fsqd
_refine_ls_weighting_details 'calc w=1/[\s^2^(Fo^2^)+(0.0451P)^2^+1.5536P] where P=(Fo^2^+2Fc^2^)/3'
_refine_ls_weighting_scheme calc
_refine_ls_wR_factor_gt 0.0863
_refine_ls_wR_factor_ref 0.0923
_reflns_number_gt 4952
_reflns_number_total 6058
_reflns_threshold_expression >2sigma(I)
_cod_data_source_file b300350g.txt
_cod_data_source_block 6
_cod_original_sg_symbol_H-M P21/c
_cod_database_code 7012710

loop_
_symmetry_equiv_pos_as_xyz
'x, y, z'
'-x, y+1/2, -z+1/2'
'-x, -y, -z'
'x, -y-1/2, z-1/2'

loop_
_atom_site_label
_atom_site_type_symbol
_atom_site_fract_x
_atom_site_fract_y
_atom_site_fract_z
_atom_site_U_iso_or_equiv
_atom_site_adp_type
_atom_site_occupancy
_atom_site_symmetry_multiplicity
_atom_site_calc_flag
_atom_site_refinement_flags
_atom_site_disorder_assembly
_atom_site_disorder_group
Mo1 Mo 0.743126(17) 0.09532(2) 0.600413(11) 0.01835(9) Uani 1 1 d . . .
P2 P 0.80360(6) 0.26237(7) 0.69426(4) 0.01946(17) Uani 1 1 d . . .
Cl1 Cl 0.92377(6) 0.01406(7) 0.68994(4) 0.02973(18) Uani 1 1 d . . .
P1 P 0.86265(6) 0.26351(7) 0.60264(4) 0.01902(17) Uani 1 1 d . . .
C26 C 0.7796(3) 0.5008(3) 0.72933(16) 0.0265(7) Uani 1 1 d . . .
H26 H 0.8452 0.4882 0.7694 0.032 Uiso 1 1 calc R . .
C23 C 0.5833(2) 0.5386(3) 0.61045(16) 0.0281(7) Uani 1 1 d . . .
H23 H 0.5173 0.5514 0.5707 0.034 Uiso 1 1 calc R . .
O3 O 0.55011(17) 0.2157(2) 0.47240(11) 0.0324(5) Uani 1 1 d . . .
C11' C 0.7990(2) 0.4008(3) 0.55079(15) 0.0211(6) Uani 1 1 d . . .
C21 C 0.7332(2) 0.4065(3) 0.68149(15) 0.0200(6) Uani 1 1 d . . .
O2 O 0.7190(2) -0.0682(2) 0.48274(12) 0.0399(6) Uani 1 1 d . . .
C2 C 0.7304(2) -0.0090(3) 0.52741(16) 0.0271(7) Uani 1 1 d . . .
C1 C 0.9168(2) 0.3099(3) 0.69075(14) 0.0229(6) Uani 1 1 d . . .
H1A H 0.9298 0.3981 0.6975 0.027 Uiso 1 1 calc R . .
H1B H 0.9807 0.2650 0.7229 0.027 Uiso 1 1 calc R . .
C11 C 0.9759(2) 0.2375(3) 0.59612(14) 0.0217(6) Uani 1 1 d . . .
C3 C 0.6224(2) 0.1732(3) 0.52156(16) 0.0246(7) Uani 1 1 d . . .
O1 O 0.4593(2) 0.5324(2) 0.74945(13) 0.0481(7) Uani 1 1 d . . .
C12 C 0.9960(3) 0.1209(3) 0.58075(16) 0.0288(7) Uani 1 1 d . . .
H12 H 0.9506 0.0556 0.5728 0.035 Uiso 1 1 calc R . .
C21' C 0.8505(2) 0.2257(3) 0.78197(15) 0.0223(6) Uani 1 1 d . . .
C16 C 1.0448(2) 0.3347(3) 0.60768(15) 0.0274(7) Uani 1 1 d . . .
H16 H 1.0318 0.4130 0.6178 0.033 Uiso 1 1 calc R . .
C5 C 0.6748(3) -0.0169(3) 0.64650(16) 0.0276(7) Uani 1 1 d . . .
H5 H 0.7114 -0.0162 0.6937 0.033 Uiso 1 1 calc R . .
C22' C 0.9536(3) 0.2460(3) 0.83699(15) 0.0293(7) Uani 1 1 d . . .
H22' H 1.0043 0.2763 0.8298 0.035 Uiso 1 1 calc R . .
C14' C 0.6897(3) 0.6005(3) 0.46578(18) 0.0340(8) Uani 1 1 d . . .
H14' H 0.6529 0.6672 0.4376 0.041 Uiso 1 1 calc R . .
C22 C 0.6334(2) 0.4261(3) 0.62154(15) 0.0252(7) Uani 1 1 d . . .
H22 H 0.6011 0.3634 0.5894 0.030 Uiso 1 1 calc R . .
C26' C 0.7760(3) 0.1801(3) 0.79389(16) 0.0288(7) Uani 1 1 d . . .
H26' H 0.7071 0.1658 0.7575 0.035 Uiso 1 1 calc R . .
C15' C 0.7562(3) 0.6174(3) 0.53492(18) 0.0344(8) Uani 1 1 d . . .
H15' H 0.7645 0.6959 0.5533 0.041 Uiso 1 1 calc R . .
C12' C 0.7319(2) 0.3845(3) 0.48021(15) 0.0245(7) Uani 1 1 d . . .
H12' H 0.7240 0.3064 0.4616 0.029 Uiso 1 1 calc R . .
C13' C 0.6776(3) 0.4828(3) 0.43828(17) 0.0305(7) Uani 1 1 d . . .
H13' H 0.6329 0.4708 0.3916 0.037 Uiso 1 1 calc R . .
C16' C 0.8108(3) 0.5193(3) 0.57738(17) 0.0293(7) Uani 1 1 d . . .
H16' H 0.8557 0.5321 0.6240 0.035 Uiso 1 1 calc R . .
C24 C 0.6307(3) 0.6323(3) 0.65809(16) 0.0294(7) Uani 1 1 d . . .
H24 H 0.5968 0.7080 0.6501 0.035 Uiso 1 1 calc R . .
C15 C 1.1320(3) 0.3148(3) 0.60414(17) 0.0330(8) Uani 1 1 d . . .
H15 H 1.1778 0.3796 0.6121 0.040 Uiso 1 1 calc R . .
C4 C 0.6955(3) -0.1045(3) 0.61194(17) 0.0288(7) Uani 1 1 d . . .
H4A H 0.6349 -0.1413 0.5718 0.035 Uiso 1 1 calc R . .
H4B H 0.7527 -0.1621 0.6394 0.035 Uiso 1 1 calc R . .
C13 C 1.0836(3) 0.1022(3) 0.57735(17) 0.0321(8) Uani 1 1 d . . .
H13 H 1.0970 0.0241 0.5673 0.038 Uiso 1 1 calc R . .
C6 C 0.5957(2) 0.0707(3) 0.60645(17) 0.0280(7) Uani 1 1 d . . .
H6A H 0.5833 0.1341 0.6305 0.034 Uiso 1 1 calc R . .
H6B H 0.5317 0.0404 0.5659 0.034 Uiso 1 1 calc R . .
C25' C 0.8038(3) 0.1557(3) 0.85953(17) 0.0355(8) Uani 1 1 d . . .
H25' H 0.7536 0.1255 0.8672 0.043 Uiso 1 1 calc R . .
C8 C 0.6279(3) 0.4412(4) 0.8200(2) 0.0465(10) Uani 1 1 d . . .
H8A H 0.6529 0.4199 0.7911 0.056 Uiso 1 1 calc R . .
H8B H 0.6875 0.4440 0.8670 0.056 Uiso 1 1 calc R . .
C23' C 0.9803(3) 0.2209(4) 0.90228(17) 0.0387(9) Uani 1 1 d . . .
H23' H 1.0492 0.2342 0.9390 0.046 Uiso 1 1 calc R . .
C14 C 1.1511(2) 0.1984(3) 0.58881(16) 0.0326(8) Uani 1 1 d . . .
H14 H 1.2096 0.1851 0.5862 0.039 Uiso 1 1 calc R . .
C25 C 0.7290(3) 0.6132(3) 0.71788(16) 0.0299(7) Uani 1 1 d . . .
H25 H 0.7606 0.6758 0.7501 0.036 Uiso 1 1 calc R . .
C7 C 0.5679(3) 0.5626(4) 0.7986(2) 0.0435(9) Uani 1 1 d . . .
H7A H 0.5750 0.6040 0.8375 0.052 Uiso 1 1 calc R . .
H7B H 0.5950 0.6167 0.7786 0.052 Uiso 1 1 calc R . .
C9 C 0.5452(3) 0.3523(4) 0.8110(2) 0.0586(12) Uani 1 1 d . . .
H9A H 0.5404 0.3519 0.8505 0.070 Uiso 1 1 calc R . .
H9B H 0.5598 0.2692 0.8029 0.070 Uiso 1 1 calc R . .
C10 C 0.4454(3) 0.4027(4) 0.7493(2) 0.0475(10) Uani 1 1 d . . .
H10A H 0.4342 0.3663 0.7081 0.057 Uiso 1 1 calc R . .
H10B H 0.3848 0.3841 0.7517 0.057 Uiso 1 1 calc R . .
C24' C 0.9058(3) 0.1763(3) 0.91339(17) 0.0386(9) Uani 1 1 d . . .
H24' H 0.9246 0.1599 0.9575 0.046 Uiso 1 1 calc R . .

loop_
_atom_site_aniso_label
_atom_site_aniso_U_11
_atom_site_aniso_U_22
_atom_site_aniso_U_33
_atom_site_aniso_U_23
_atom_site_aniso_U_13
_atom_site_aniso_U_12
Mo1 0.01843(14) 0.01651(14) 0.01850(14) 0.00069(9) 0.00909(11) 0.00076(9)
P2 0.0190(4) 0.0199(4) 0.0184(4) 0.0006(3) 0.0095(3) 0.0011(3)
Cl1 0.0253(4) 0.0289(4) 0.0280(4) 0.0080(3) 0.0101(3) 0.0085(3)
P1 0.0181(4) 0.0196(4) 0.0181(4) 0.0000(3) 0.0092(3) 0.0002(3)
C26 0.0296(17) 0.0251(17) 0.0243(16) 0.0003(13) 0.0144(14) 0.0003(13)
C23 0.0221(16) 0.0316(18) 0.0268(16) 0.0035(14) 0.0109(14) 0.0031(13)
O3 0.0217(12) 0.0292(13) 0.0277(12) 0.0070(10) 0.0016(10) 0.0039(9)
C11' 0.0200(15) 0.0206(15) 0.0248(15) 0.0002(12) 0.0137(13) -0.0003(11)
C21 0.0261(16) 0.0177(15) 0.0231(15) 0.0018(12) 0.0178(13) 0.0001(12)
O2 0.0535(16) 0.0373(14) 0.0338(13) -0.0132(11) 0.0270(12) -0.0017(12)
C2 0.0211(16) 0.0267(17) 0.0280(17) 0.0046(14) 0.0099(14) 0.0001(13)
C1 0.0193(15) 0.0249(17) 0.0210(15) -0.0035(12) 0.0089(13) -0.0021(12)
C11 0.0206(16) 0.0262(16) 0.0182(14) 0.0024(12) 0.0105(13) 0.0012(12)
C3 0.0274(17) 0.0191(16) 0.0302(17) -0.0077(13) 0.0177(15) -0.0086(13)
O1 0.0402(15) 0.0408(16) 0.0499(15) 0.0075(13) 0.0161(13) 0.0052(12)
C12 0.0263(17) 0.0296(18) 0.0279(17) -0.0031(14) 0.0133(14) -0.0012(13)
C21' 0.0266(17) 0.0207(15) 0.0204(15) 0.0012(12) 0.0133(13) 0.0036(12)
C16 0.0272(17) 0.0286(18) 0.0280(16) -0.0029(14) 0.0161(14) -0.0017(13)
C5 0.0333(18) 0.0274(17) 0.0282(16) 0.0027(14) 0.0208(15) -0.0062(14)
C22' 0.0261(17) 0.037(2) 0.0232(16) 0.0001(14) 0.0126(14) 0.0020(14)
C14' 0.0335(19) 0.0311(19) 0.046(2) 0.0154(16) 0.0272(17) 0.0121(14)
C22 0.0220(16) 0.0254(17) 0.0250(16) 0.0003(13) 0.0108(14) -0.0010(12)
C26' 0.0287(17) 0.0309(18) 0.0275(17) 0.0000(14) 0.0158(15) 0.0005(14)
C15' 0.045(2) 0.0221(17) 0.046(2) 0.0008(15) 0.0312(18) 0.0025(14)
C12' 0.0255(17) 0.0248(16) 0.0274(16) 0.0012(13) 0.0171(14) 0.0000(12)
C13' 0.0280(18) 0.037(2) 0.0299(17) 0.0105(15) 0.0182(15) 0.0061(14)
C16' 0.0348(19) 0.0248(17) 0.0315(17) 0.0013(14) 0.0202(15) -0.0009(14)
C24 0.0346(19) 0.0236(17) 0.0361(18) 0.0060(14) 0.0234(16) 0.0060(13)
C15 0.0267(18) 0.038(2) 0.0375(19) 0.0019(16) 0.0194(16) -0.0024(14)
C4 0.0320(18) 0.0179(16) 0.0366(18) 0.0033(13) 0.0189(15) -0.0025(13)
C13 0.0306(18) 0.0337(19) 0.0330(18) -0.0024(14) 0.0180(15) 0.0066(14)
C6 0.0256(17) 0.0290(17) 0.0342(18) -0.0026(14) 0.0194(15) -0.0045(13)
C25' 0.046(2) 0.037(2) 0.0332(19) 0.0025(15) 0.0279(18) 0.0015(16)
C8 0.040(2) 0.039(2) 0.055(2) 0.0034(19) 0.0224(19) 0.0040(17)
C23' 0.033(2) 0.052(2) 0.0209(17) 0.0006(16) 0.0082(15) 0.0073(17)
C14 0.0237(17) 0.046(2) 0.0299(17) 0.0017(15) 0.0162(15) 0.0050(15)
C25 0.0383(19) 0.0247(17) 0.0295(17) -0.0035(14) 0.0203(16) -0.0013(14)
C7 0.040(2) 0.036(2) 0.049(2) -0.0013(18) 0.0208(19) -0.0006(16)
C9 0.054(3) 0.047(3) 0.066(3) 0.006(2) 0.027(2) -0.002(2)
C10 0.047(2) 0.040(2) 0.047(2) 0.0033(18) 0.020(2) -0.0040(17)
C24' 0.053(2) 0.044(2) 0.0236(17) 0.0069(16) 0.0239(17) 0.0127(18)

loop_
_atom_type_symbol
_atom_type_description
_atom_type_scat_dispersion_real
_atom_type_scat_dispersion_imag
_atom_type_scat_source
C C 0.0181 0.0091 'International Tables Vol C Tables 4.2.6.8 and 6.1.1.4'
H H 0.0000 0.0000 'International Tables Vol C Tables 4.2.6.8 and 6.1.1.4'
O O 0.0492 0.0322 'International Tables Vol C Tables 4.2.6.8 and 6.1.1.4'
P P 0.2955 0.4335 'International Tables Vol C Tables 4.2.6.8 and 6.1.1.4'
Cl Cl 0.3639 0.7018 'International Tables Vol C Tables 4.2.6.8 and 6.1.1.4'
Mo Mo -0.0483 2.7339 'International Tables Vol C Tables 4.2.6.8 and 6.1.1.4'

loop_
_geom_angle_atom_site_label_1
_geom_angle_atom_site_label_2
_geom_angle_atom_site_label_3
_geom_angle
_geom_angle_site_symmetry_1
_geom_angle_site_symmetry_3
_geom_angle_publ_flag
C3 Mo1 C2 80.01(13) . . ?
C3 Mo1 C5 104.91(13) . . ?
C2 Mo1 C5 105.10(13) . . ?
C3 Mo1 C6 71.12(12) . . ?
C2 Mo1 C6 110.33(12) . . ?
C5 Mo1 C6 35.98(12) . . ?
C3 Mo1 C4 108.90(12) . . ?
C2 Mo1 C4 71.44(13) . . ?
C5 Mo1 C4 35.38(12) . . ?
C6 Mo1 C4 61.43(12) . . ?
C3 Mo1 Cl1 165.82(9) . . ?
C2 Mo1 Cl1 94.03(9) . . ?
C5 Mo1 Cl1 89.03(9) . . ?
C6 Mo1 Cl1 123.05(9) . . ?
C4 Mo1 Cl1 80.92(9) . . ?
C3 Mo1 P1 89.68(9) . . ?
C2 Mo1 P1 99.06(9) . . ?
C5 Mo1 P1 153.51(9) . . ?
C6 Mo1 P1 140.71(8) . . ?
C4 Mo1 P1 156.64(8) . . ?
Cl1 Mo1 P1 78.49(4) . . ?
C3 Mo1 P2 102.52(9) . . ?
C2 Mo1 P2 163.12(9) . . ?
C5 Mo1 P2 90.49(9) . . ?
C6 Mo1 P2 86.06(9) . . ?
C4 Mo1 P2 122.16(9) . . ?
Cl1 Mo1 P2 79.56(3) . . ?
P1 Mo1 P2 64.47(3) . . ?
C21' P2 C21 101.76(13) . . ?
C21' P2 C1 108.60(14) . . ?
C21 P2 C1 103.17(14) . . ?
C21' P2 Mo1 123.14(10) . . ?
C21 P2 Mo1 123.72(10) . . ?
C1 P2 Mo1 93.47(10) . . ?
C11 P1 C11' 104.20(14) . . ?
C11 P1 C1 106.20(13) . . ?
C11' P1 C1 106.05(14) . . ?
C11 P1 Mo1 125.22(10) . . ?
C11' P1 Mo1 117.40(10) . . ?
C1 P1 Mo1 95.29(10) . . ?
C25 C26 C21 120.6(3) . . ?
C25 C26 H26 119.7 . . ?
C21 C26 H26 119.7 . . ?
C22 C23 C24 120.4(3) . . ?
C22 C23 H23 119.8 . . ?
C24 C23 H23 119.8 . . ?
C16' C11' C12' 118.5(3) . . ?
C16' C11' P1 124.0(2) . . ?
C12' C11' P1 117.5(2) . . ?
C26 C21 C22 119.2(3) . . ?
C26 C21 P2 120.4(2) . . ?
C22 C21 P2 120.3(2) . . ?
O2 C2 Mo1 177.3(3) . . ?
P1 C1 P2 97.12(14) . . ?
P1 C1 H1A 112.3 . . ?
P2 C1 H1A 112.3 . . ?
P1 C1 H1B 112.3 . . ?
P2 C1 H1B 112.3 . . ?
H1A C1 H1B 109.9 . . ?
C12 C11 C16 119.2(3) . . ?
C12 C11 P1 120.7(2) . . ?
C16 C11 P1 120.1(2) . . ?
O3 C3 Mo1 176.9(3) . . ?
C10 O1 C7 109.2(3) . . ?
C13 C12 C11 120.0(3) . . ?
C13 C12 H12 120.0 . . ?
C11 C12 H12 120.0 . . ?
C26' C21' C22' 119.1(3) . . ?
C26' C21' P2 116.7(2) . . ?
C22' C21' P2 124.1(2) . . ?
C15 C16 C11 120.3(3) . . ?
C15 C16 H16 119.9 . . ?
C11 C16 H16 119.9 . . ?
C4 C5 C6 116.7(3) . . ?
C4 C5 Mo1 77.01(18) . . ?
C6 C5 Mo1 75.96(18) . . ?
C4 C5 H5 121.6 . . ?
C6 C5 H5 121.6 . . ?
Mo1 C5 H5 116.5 . . ?
C23' C22' C21' 119.8(3) . . ?
C23' C22' H22' 120.1 . . ?
C21' C22' H22' 120.1 . . ?
C15' C14' C13' 119.6(3) . . ?
C15' C14' H14' 120.2 . . ?
C13' C14' H14' 120.2 . . ?
C23 C22 C21 119.9(3) . . ?
C23 C22 H22 120.1 . . ?
C21 C22 H22 120.1 . . ?
C25' C26' C21' 120.5(3) . . ?
C25' C26' H26' 119.8 . . ?
C21' C26' H26' 119.8 . . ?
C14' C15' C16' 120.8(3) . . ?
C14' C15' H15' 119.6 . . ?
C16' C15' H15' 119.6 . . ?
C13' C12' C11' 120.7(3) . . ?
C13' C12' H12' 119.6 . . ?
C11' C12' H12' 119.6 . . ?
C12' C13' C14' 120.0(3) . . ?
C12' C13' H13' 120.0 . . ?
C14' C13' H13' 120.0 . . ?
C15' C16' C11' 120.4(3) . . ?
C15' C16' H16' 119.8 . . ?
C11' C16' H16' 119.8 . . ?
C23 C24 C25 120.0(3) . . ?
C23 C24 H24 120.0 . . ?
C25 C24 H24 120.0 . . ?
C16 C15 C14 119.9(3) . . ?
C16 C15 H15 120.0 . . ?
C14 C15 H15 120.0 . . ?
C5 C4 Mo1 67.62(17) . . ?
C5 C4 H4A 116.9 . . ?
Mo1 C4 H4A 116.9 . . ?
C5 C4 H4B 116.9 . . ?
Mo1 C4 H4B 116.9 . . ?
H4A C4 H4B 113.9 . . ?
C14 C13 C12 120.5(3) . . ?
C14 C13 H13 119.8 . . ?
C12 C13 H13 119.8 . . ?
C5 C6 Mo1 68.05(17) . . ?
C5 C6 H6A 116.9 . . ?
Mo1 C6 H6A 116.9 . . ?
C5 C6 H6B 116.9 . . ?
Mo1 C6 H6B 116.9 . . ?
H6A C6 H6B 113.9 . . ?
C24' C25' C26' 119.8(3) . . ?
C24' C25' H25' 120.1 . . ?
C26' C25' H25' 120.1 . . ?
C9 C8 C7 102.0(3) . . ?
C9 C8 H8A 111.4 . . ?
C7 C8 H8A 111.4 . . ?
C9 C8 H8B 111.4 . . ?
C7 C8 H8B 111.4 . . ?
H8A C8 H8B 109.2 . . ?
C24' C23' C22' 120.5(3) . . ?
C24' C23' H23' 119.7 . . ?
C22' C23' H23' 119.7 . . ?
C13 C14 C15 120.1(3) . . ?
C13 C14 H14 120.0 . . ?
C15 C14 H14 120.0 . . ?
C26 C25 C24 119.9(3) . . ?
C26 C25 H25 120.1 . . ?
C24 C25 H25 120.1 . . ?
O1 C7 C8 106.4(3) . . ?
O1 C7 H7A 110.5 . . ?
C8 C7 H7A 110.5 . . ?
O1 C7 H7B 110.5 . . ?
C8 C7 H7B 110.5 . . ?
H7A C7 H7B 108.6 . . ?
C8 C9 C10 102.8(3) . . ?
C8 C9 H9A 111.2 . . ?
C10 C9 H9A 111.2 . . ?
C8 C9 H9B 111.2 . . ?
C10 C9 H9B 111.2 . . ?
H9A C9 H9B 109.1 . . ?
O1 C10 C9 106.7(3) . . ?
O1 C10 H10A 110.4 . . ?
C9 C10 H10A 110.4 . . ?
O1 C10 H10B 110.4 . . ?
C9 C10 H10B 110.4 . . ?
H10A C10 H10B 108.6 . . ?
C23' C24' C25' 120.3(3) . . ?
C23' C24' H24' 119.8 . . ?
C25' C24' H24' 119.8 . . ?

loop_
_geom_bond_atom_site_label_1
_geom_bond_atom_site_label_2
_geom_bond_distance
_geom_bond_site_symmetry_2
_geom_bond_publ_flag
Mo1 C3 1.941(3) . ?
Mo1 C2 1.973(3) . ?
Mo1 C5 2.223(3) . ?
Mo1 C6 2.325(3) . ?
Mo1 C4 2.343(3) . ?
Mo1 Cl1 2.5223(10) . ?
Mo1 P1 2.5461(11) . ?
Mo1 P2 2.6003(10) . ?
P2 C21' 1.818(3) . ?
P2 C21 1.819(3) . ?
P2 C1 1.832(3) . ?
P1 C11 1.822(3) . ?
P1 C11' 1.827(3) . ?
P1 C1 1.830(3) . ?
C26 C25 1.383(4) . ?
C26 C21 1.391(4) . ?
C26 H26 0.9300 . ?
C23 C22 1.382(4) . ?
C23 C24 1.385(5) . ?
C23 H23 0.9300 . ?
O3 C3 1.165(4) . ?
C11' C16' 1.395(4) . ?
C11' C12' 1.402(4) . ?
C21 C22 1.406(4) . ?
O2 C2 1.159(4) . ?
C1 H1A 0.9700 . ?
C1 H1B 0.9700 . ?
C11 C12 1.392(4) . ?
C11 C16 1.398(4) . ?
O1 C10 1.420(5) . ?
O1 C7 1.435(4) . ?
C12 C13 1.386(5) . ?
C12 H12 0.9300 . ?
C21' C26' 1.391(4) . ?
C21' C22' 1.393(4) . ?
C16 C15 1.384(4) . ?
C16 H16 0.9300 . ?
C5 C4 1.392(5) . ?
C5 C6 1.408(5) . ?
C5 H5 0.9300 . ?
C22' C23' 1.383(5) . ?
C22' H22' 0.9300 . ?
C14' C15' 1.376(5) . ?
C14' C13' 1.396(5) . ?
C14' H14' 0.9300 . ?
C22 H22 0.9300 . ?
C26' C25' 1.384(4) . ?
C26' H26' 0.9300 . ?
C15' C16' 1.380(5) . ?
C15' H15' 0.9300 . ?
C12' C13' 1.375(4) . ?
C12' H12' 0.9300 . ?
C13' H13' 0.9300 . ?
C16' H16' 0.9300 . ?
C24 C25 1.392(5) . ?
C24 H24 0.9300 . ?
C15 C14 1.384(5) . ?
C15 H15 0.9300 . ?
C4 H4A 0.9700 . ?
C4 H4B 0.9700 . ?
C13 C14 1.378(5) . ?
C13 H13 0.9300 . ?
C6 H6A 0.9700 . ?
C6 H6B 0.9700 . ?
C25' C24' 1.375(5) . ?
C25' H25' 0.9300 . ?
C8 C9 1.498(6) . ?
C8 C7 1.519(5) . ?
C8 H8A 0.9700 . ?
C8 H8B 0.9700 . ?
C23' C24' 1.375(5) . ?
C23' H23' 0.9300 . ?
C14 H14 0.9300 . ?
C25 H25 0.9300 . ?
C7 H7A 0.9700 . ?
C7 H7B 0.9700 . ?
C9 C10 1.509(6) . ?
C9 H9A 0.9700 . ?
C9 H9B 0.9700 . ?
C10 H10A 0.9700 . ?
C10 H10B 0.9700 . ?
C24' H24' 0.9300 . ?
